data_4324083
loop_
_publ_author_name
'Holger Braunschweig'
'Qing Ye'
'Krzysztof Radacki'
'Peter Brenner'
'Gernot Frenking'
'Susmita De'

_publ_contact_author_address
; Institut fuer Anorganische Chemie
Universitaet Wuerzburg
Am Hubland
97074 Wuerzburg, Germany
;
_publ_contact_author_email H.Braunschweig@mail.uni-wuerzburg.de
_publ_contact_author_fax +49-931-8884623
_publ_contact_author_name 'Prof. Dr. Holger Braunschweig'
_publ_contact_author_phone +49-931-8885260
_publ_section_title
;
 Borylene-Based Functionalization of Iron-Alkynyl-\s-Complexes and
 Stepwise Reversible Metal-Boryl-to-Borirene Transformation: Synthesis,
 Characterization, and Density Functional Theory Studies
;
_journal_name_full 'Inorganic Chemistry'
_journal_page_first 62
_journal_page_last 71
_journal_paper_doi 10.1021/ic1010874
_journal_volume 50
_journal_year 2011
_chemical_formula_moiety 'C26 H38 B Fe N O2 Si2'
_chemical_formula_sum 'C26 H38 B Fe N O2 Si2'
_chemical_formula_weight 519.41
_chemical_name_common
;
?
;
_chemical_name_systematic
; 
?
;
_space_group_IT_number 61
_symmetry_cell_setting orthorhombic
_symmetry_space_group_name_Hall '-P 2ac 2ab'
_symmetry_space_group_name_H-M 'P b c a'
_atom_sites_solution_hydrogens geom
_atom_sites_solution_primary direct
_atom_sites_solution_secondary difmap
_audit_creation_method SHELXL-97
_cell_angle_alpha 90.00
_cell_angle_beta 90.00
_cell_angle_gamma 90.00
_cell_formula_units_Z 8
_cell_length_a 8.0512(7)
_cell_length_b 18.0246(14)
_cell_length_c 38.492(3)
_cell_measurement_reflns_used 9477
_cell_measurement_temperature 100(2)
_cell_measurement_theta_max 27.52
_cell_measurement_theta_min 2.50
_cell_volume 5585.9(8)
_computing_cell_refinement 'Saint+ ver. 7.53A (Bruker AXS)'
_computing_data_collection 'APEX2 ver. 2008.3 (Bruker AXS)'
_computing_data_reduction 'Saint+ ver. 7.53A (Bruker AXS)'
_computing_molecular_graphics 'XP ver. 5.1 (Bruker AXS, 1998)'
_computing_publication_material 'SHELXL-97 (Sheldrick, 2008)'
_computing_structure_refinement 'SHELXL-97 (Sheldrick, 2008)'
_computing_structure_solution 'SHELXS-97 (Sheldrick, 2008)'
_diffrn_ambient_temperature 100(2)
_diffrn_measured_fraction_theta_full 0.990
_diffrn_measured_fraction_theta_max 0.985
_diffrn_measurement_device_type 'Bruker APEX-II CCD'
_diffrn_measurement_method '\f and \w scans'
_diffrn_radiation_monochromator 'multi-layer mirror'
_diffrn_radiation_source 'rotating anode'
_diffrn_radiation_type MoK\a
_diffrn_radiation_wavelength 0.71073
_diffrn_reflns_av_R_equivalents 0.0736
_diffrn_reflns_av_sigmaI/netI 0.0246
_diffrn_reflns_limit_h_max 10
_diffrn_reflns_limit_h_min -10
_diffrn_reflns_limit_k_max 22
_diffrn_reflns_limit_k_min -23
_diffrn_reflns_limit_l_max 50
_diffrn_reflns_limit_l_min -50
_diffrn_reflns_number 147965
_diffrn_reflns_theta_full 26.00
_diffrn_reflns_theta_max 27.64
_diffrn_reflns_theta_min 2.12
_exptl_absorpt_coefficient_mu 0.648
_exptl_absorpt_correction_T_max 0.968
_exptl_absorpt_correction_T_min 0.794
_exptl_absorpt_correction_type multi-scan
_exptl_absorpt_process_details 'Sadabs 2008/1 (Brucker 2008)'
_exptl_crystal_colour yellow
_exptl_crystal_density_diffrn 1.235
_exptl_crystal_density_method 'not measured'
_exptl_crystal_description needle
_exptl_crystal_F_000 2208
_exptl_crystal_size_max 0.13
_exptl_crystal_size_mid 0.04
_exptl_crystal_size_min 0.04
_refine_diff_density_max 0.379
_refine_diff_density_min -0.419
_refine_diff_density_rms 0.060
_refine_ls_extinction_method none
_refine_ls_goodness_of_fit_ref 1.237
_refine_ls_hydrogen_treatment constr
_refine_ls_matrix_type full
_refine_ls_number_parameters 309
_refine_ls_number_reflns 6425
_refine_ls_number_restraints 0
_refine_ls_restrained_S_all 1.237
_refine_ls_R_factor_all 0.0478
_refine_ls_R_factor_gt 0.0359
_refine_ls_shift/su_max 0.004
_refine_ls_shift/su_mean 0.000
_refine_ls_structure_factor_coef Fsqd
_refine_ls_weighting_details 'calc w=1/[\s^2^(Fo^2^)+(0.0218P)^2^+4.9500P] where P=(Fo^2^+2Fc^2^)/3'
_refine_ls_weighting_scheme calc
_refine_ls_wR_factor_gt 0.0802
_refine_ls_wR_factor_ref 0.0857
_reflns_number_gt 5399
_reflns_number_total 6425
_reflns_threshold_expression >2sigma(I)
_cod_data_source_file ic1010874_si_002_3.cif
_cod_data_source_block 6
_cod_original_cell_volume 5586.0(8)
_cod_database_code 4324083

loop_
_symmetry_equiv_pos_as_xyz
'x, y, z'
'-x+1/2, -y, z+1/2'
'-x, y+1/2, -z+1/2'
'x+1/2, -y+1/2, -z'
'-x, -y, -z'
'x-1/2, y, -z-1/2'
'x, -y-1/2, z-1/2'
'-x-1/2, y-1/2, z'

loop_
_atom_site_label
_atom_site_type_symbol
_atom_site_fract_x
_atom_site_fract_y
_atom_site_fract_z
_atom_site_U_iso_or_equiv
_atom_site_adp_type
_atom_site_occupancy
_atom_site_symmetry_multiplicity
_atom_site_calc_flag
_atom_site_refinement_flags
_atom_site_disorder_assembly
_atom_site_disorder_group
Fe1 Fe 0.53393(3) 0.329069(14) 0.069363(6) 0.01464(7) Uani 1 1 d . . .
C1 C 0.6850(2) 0.26730(11) 0.08409(5) 0.0187(4) Uani 1 1 d . . .
O1 O 0.78515(18) 0.22527(8) 0.09285(4) 0.0272(3) Uani 1 1 d . . .
C2 C 0.6782(2) 0.39343(11) 0.05402(5) 0.0188(4) Uani 1 1 d . . .
O2 O 0.77292(19) 0.43236(8) 0.04087(4) 0.0280(3) Uani 1 1 d . . .
C1_1 C 0.3245(2) 0.25668(10) 0.06810(5) 0.0175(4) Uani 1 1 d . . .
C2_1 C 0.4180(2) 0.24968(11) 0.03651(5) 0.0180(4) Uani 1 1 d . . .
C3_1 C 0.4187(2) 0.31939(11) 0.01974(5) 0.0197(4) Uani 1 1 d . . .
C4_1 C 0.3267(2) 0.37066(11) 0.04117(5) 0.0197(4) Uani 1 1 d . . .
C5_1 C 0.2667(2) 0.33122(11) 0.07076(5) 0.0185(4) Uani 1 1 d . . .
C6_1 C 0.2774(3) 0.19274(11) 0.09100(5) 0.0226(4) Uani 1 1 d . . .
H6A_1 H 0.2011 0.2100 0.1091 0.034 Uiso 1 1 calc R . .
H6B_1 H 0.3774 0.1721 0.1018 0.034 Uiso 1 1 calc R . .
H6C_1 H 0.2228 0.1544 0.0770 0.034 Uiso 1 1 calc R . .
C7_1 C 0.4913(3) 0.17882(12) 0.02288(6) 0.0263(4) Uani 1 1 d . . .
H7A_1 H 0.5323 0.1489 0.0423 0.039 Uiso 1 1 calc R . .
H7B_1 H 0.5835 0.1903 0.0072 0.039 Uiso 1 1 calc R . .
H7C_1 H 0.4060 0.1510 0.0102 0.039 Uiso 1 1 calc R . .
C8_1 C 0.4921(3) 0.33671(13) -0.01516(5) 0.0274(5) Uani 1 1 d . . .
H8A_1 H 0.5795 0.3006 -0.0205 0.041 Uiso 1 1 calc R . .
H8B_1 H 0.5396 0.3868 -0.0148 0.041 Uiso 1 1 calc R . .
H8C_1 H 0.4051 0.3340 -0.0329 0.041 Uiso 1 1 calc R . .
C9_1 C 0.2775(3) 0.44751(12) 0.03046(6) 0.0280(5) Uani 1 1 d . . .
H9A_1 H 0.3700 0.4711 0.0181 0.042 Uiso 1 1 calc R . .
H9B_1 H 0.2499 0.4767 0.0511 0.042 Uiso 1 1 calc R . .
H9C_1 H 0.1805 0.4450 0.0151 0.042 Uiso 1 1 calc R . .
C10_1 C 0.1477(2) 0.36099(12) 0.09724(5) 0.0247(4) Uani 1 1 d . . .
H10A_1 H 0.0338 0.3554 0.0887 0.037 Uiso 1 1 calc R . .
H10B_1 H 0.1712 0.4136 0.1013 0.037 Uiso 1 1 calc R . .
H10C_1 H 0.1605 0.3334 0.1190 0.037 Uiso 1 1 calc R . .
N1 N 0.6672(2) 0.41436(9) 0.13749(4) 0.0173(3) Uani 1 1 d . . .
B1 B 0.5603(3) 0.36058(12) 0.12092(5) 0.0174(4) Uani 1 1 d . . .
Si1_2 Si 0.75847(7) 0.38636(3) 0.177477(13) 0.02034(12) Uani 1 1 d . . .
C1_2 C 0.9558(3) 0.43894(13) 0.18522(5) 0.0294(5) Uani 1 1 d . . .
H1A_2 H 1.0353 0.4277 0.1667 0.044 Uiso 1 1 calc R . .
H1B_2 H 1.0030 0.4243 0.2077 0.044 Uiso 1 1 calc R . .
H1C_2 H 0.9323 0.4923 0.1854 0.044 Uiso 1 1 calc R . .
C2_2 C 0.8271(3) 0.28768(11) 0.17637(6) 0.0263(4) Uani 1 1 d . . .
H2A_2 H 0.7313 0.2556 0.1717 0.039 Uiso 1 1 calc R . .
H2B_2 H 0.8762 0.2744 0.1988 0.039 Uiso 1 1 calc R . .
H2C_2 H 0.9099 0.2811 0.1580 0.039 Uiso 1 1 calc R . .
C3_2 C 0.6183(3) 0.40357(13) 0.21532(5) 0.0319(5) Uani 1 1 d . . .
H3A_2 H 0.5853 0.4559 0.2156 0.048 Uiso 1 1 calc R . .
H3B_2 H 0.6769 0.3915 0.2369 0.048 Uiso 1 1 calc R . .
H3C_2 H 0.5192 0.3723 0.2133 0.048 Uiso 1 1 calc R . .
Si1_3 Si 0.68228(7) 0.50878(3) 0.125860(14) 0.01883(12) Uani 1 1 d . . .
C1_3 C 0.5164(3) 0.53591(12) 0.09487(6) 0.0270(4) Uani 1 1 d . . .
H1A_3 H 0.5341 0.5105 0.0727 0.041 Uiso 1 1 calc R . .
H1B_3 H 0.5197 0.5897 0.0912 0.041 Uiso 1 1 calc R . .
H1C_3 H 0.4080 0.5218 0.1044 0.041 Uiso 1 1 calc R . .
C2_3 C 0.8873(3) 0.53577(11) 0.10721(5) 0.0247(4) Uani 1 1 d . . .
H2A_3 H 0.9754 0.5246 0.1240 0.037 Uiso 1 1 calc R . .
H2B_3 H 0.8874 0.5890 0.1021 0.037 Uiso 1 1 calc R . .
H2C_3 H 0.9069 0.5079 0.0857 0.037 Uiso 1 1 calc R . .
C3_3 C 0.6426(3) 0.56927(12) 0.16454(6) 0.0312(5) Uani 1 1 d . . .
H3A_3 H 0.5324 0.5583 0.1740 0.047 Uiso 1 1 calc R . .
H3B_3 H 0.6475 0.6215 0.1575 0.047 Uiso 1 1 calc R . .
H3C_3 H 0.7272 0.5597 0.1823 0.047 Uiso 1 1 calc R . .
C1_4 C 0.4648(2) 0.30762(11) 0.14572(5) 0.0186(4) Uani 1 1 d . . .
C2_4 C 0.3941(2) 0.26598(11) 0.16538(5) 0.0203(4) Uani 1 1 d . . .
C3_4 C 0.3173(2) 0.21646(11) 0.18992(5) 0.0194(4) Uani 1 1 d . . .
C4_4 C 0.2239(3) 0.24446(12) 0.21750(5) 0.0253(4) Uani 1 1 d . . .
H4_4 H 0.2094 0.2965 0.2199 0.030 Uiso 1 1 calc R . .
C5_4 C 0.1521(3) 0.19669(14) 0.24139(6) 0.0304(5) Uani 1 1 d . . .
H5_4 H 0.0875 0.2161 0.2599 0.037 Uiso 1 1 calc R . .
C6_4 C 0.1741(3) 0.12107(14) 0.23838(6) 0.0295(5) Uani 1 1 d . . .
H6_4 H 0.1254 0.0886 0.2549 0.035 Uiso 1 1 calc R . .
C7_4 C 0.2670(3) 0.09255(12) 0.21128(6) 0.0290(5) Uani 1 1 d . . .
H7_4 H 0.2816 0.0404 0.2092 0.035 Uiso 1 1 calc R . .
C8_4 C 0.3389(3) 0.13977(12) 0.18708(5) 0.0251(4) Uani 1 1 d . . .
H8_4 H 0.4029 0.1199 0.1685 0.030 Uiso 1 1 calc R . .

loop_
_atom_site_aniso_label
_atom_site_aniso_U_11
_atom_site_aniso_U_22
_atom_site_aniso_U_33
_atom_site_aniso_U_23
_atom_site_aniso_U_13
_atom_site_aniso_U_12
Fe1 0.01706(13) 0.01258(13) 0.01427(12) 0.00065(10) -0.00048(10) -0.00122(10)
C1 0.0212(9) 0.0169(9) 0.0181(9) -0.0022(7) 0.0010(7) -0.0031(8)
O1 0.0281(8) 0.0230(8) 0.0303(8) -0.0014(6) -0.0044(6) 0.0083(6)
C2 0.0229(9) 0.0182(9) 0.0153(8) -0.0011(7) -0.0028(7) 0.0005(8)
O2 0.0330(8) 0.0257(8) 0.0252(7) 0.0004(6) 0.0062(6) -0.0106(7)
C1_1 0.0173(9) 0.0166(9) 0.0186(9) 0.0000(7) -0.0030(7) -0.0033(7)
C2_1 0.0173(9) 0.0190(9) 0.0176(9) -0.0021(7) -0.0031(7) -0.0042(7)
C3_1 0.0206(9) 0.0232(10) 0.0152(8) 0.0018(7) -0.0036(7) -0.0049(8)
C4_1 0.0199(9) 0.0180(9) 0.0214(9) 0.0035(7) -0.0063(7) -0.0025(7)
C5_1 0.0176(9) 0.0184(9) 0.0194(8) -0.0001(7) -0.0026(7) 0.0001(7)
C6_1 0.0254(10) 0.0183(10) 0.0239(9) 0.0035(8) -0.0010(8) -0.0059(8)
C7_1 0.0263(11) 0.0245(11) 0.0279(10) -0.0091(8) -0.0006(8) 0.0001(8)
C8_1 0.0285(11) 0.0367(12) 0.0170(9) 0.0024(8) -0.0001(8) -0.0088(9)
C9_1 0.0310(11) 0.0206(10) 0.0325(11) 0.0072(9) -0.0111(9) 0.0004(9)
C10_1 0.0207(10) 0.0266(11) 0.0267(10) -0.0004(8) 0.0017(8) 0.0057(8)
N1 0.0227(8) 0.0131(7) 0.0160(7) 0.0010(6) 0.0001(6) 0.0004(6)
B1 0.0211(10) 0.0137(10) 0.0173(9) 0.0009(8) -0.0006(8) 0.0032(8)
Si1_2 0.0282(3) 0.0168(3) 0.0160(2) 0.0008(2) -0.0034(2) -0.0011(2)
C1_2 0.0367(12) 0.0271(11) 0.0243(10) 0.0005(8) -0.0107(9) -0.0044(10)
C2_2 0.0294(11) 0.0221(11) 0.0274(10) 0.0039(8) -0.0068(9) 0.0009(9)
C3_2 0.0489(14) 0.0279(12) 0.0188(10) -0.0006(8) 0.0016(10) -0.0017(10)
Si1_3 0.0245(3) 0.0117(2) 0.0203(3) -0.00021(19) -0.0010(2) 0.0007(2)
C1_3 0.0313(11) 0.0170(10) 0.0327(11) 0.0027(8) -0.0061(9) 0.0050(8)
C2_3 0.0299(11) 0.0178(10) 0.0263(10) 0.0029(8) -0.0001(9) -0.0036(8)
C3_3 0.0445(13) 0.0182(10) 0.0309(11) -0.0060(9) 0.0013(10) 0.0042(10)
C1_4 0.0223(9) 0.0163(9) 0.0173(9) -0.0019(7) -0.0019(7) -0.0006(8)
C2_4 0.0213(9) 0.0205(10) 0.0190(9) -0.0009(7) -0.0015(7) -0.0002(8)
C3_4 0.0168(9) 0.0241(10) 0.0175(9) 0.0031(7) -0.0024(7) -0.0013(8)
C4_4 0.0259(10) 0.0265(11) 0.0234(10) 0.0002(8) 0.0034(8) 0.0012(8)
C5_4 0.0261(11) 0.0423(13) 0.0229(10) 0.0032(9) 0.0072(9) 0.0020(10)
C6_4 0.0237(10) 0.0392(13) 0.0255(10) 0.0150(9) 0.0022(8) -0.0024(9)
C7_4 0.0294(11) 0.0232(11) 0.0344(11) 0.0083(9) 0.0038(9) 0.0000(9)
C8_4 0.0273(11) 0.0241(11) 0.0238(10) 0.0023(8) 0.0065(8) -0.0005(9)

loop_
_atom_type_symbol
_atom_type_description
_atom_type_scat_dispersion_real
_atom_type_scat_dispersion_imag
_atom_type_scat_source
C C 0.0033 0.0016 'International Tables Vol C Tables 4.2.6.8 and 6.1.1.4'
H H 0.0000 0.0000 'International Tables Vol C Tables 4.2.6.8 and 6.1.1.4'
B B 0.0013 0.0007 'International Tables Vol C Tables 4.2.6.8 and 6.1.1.4'
N N 0.0061 0.0033 'International Tables Vol C Tables 4.2.6.8 and 6.1.1.4'
O O 0.0106 0.0060 'International Tables Vol C Tables 4.2.6.8 and 6.1.1.4'
Si Si 0.0817 0.0704 'International Tables Vol C Tables 4.2.6.8 and 6.1.1.4'
Fe Fe 0.3463 0.8444 'International Tables Vol C Tables 4.2.6.8 and 6.1.1.4'

loop_
_geom_angle_atom_site_label_1
_geom_angle_atom_site_label_2
_geom_angle_atom_site_label_3
_geom_angle
_geom_angle_site_symmetry_1
_geom_angle_site_symmetry_3
_geom_angle_publ_flag
C1 Fe1 C2 94.02(9) . . ?
C1 Fe1 B1 78.02(8) . . ?
C2 Fe1 B1 94.21(9) . . ?
C1 Fe1 C2_1 94.01(8) . . ?
C2 Fe1 C2_1 122.60(8) . . ?
B1 Fe1 C2_1 142.96(8) . . ?
C1 Fe1 C4_1 159.75(8) . . ?
C2 Fe1 C4_1 96.62(8) . . ?
B1 Fe1 C4_1 118.16(8) . . ?
C2_1 Fe1 C4_1 65.74(7) . . ?
C1 Fe1 C3_1 122.88(8) . . ?
C2 Fe1 C3_1 92.35(8) . . ?
B1 Fe1 C3_1 157.57(8) . . ?
C2_1 Fe1 C3_1 38.77(7) . . ?
C4_1 Fe1 C3_1 39.63(8) . . ?
C1 Fe1 C1_1 99.69(8) . . ?
C2 Fe1 C1_1 157.75(8) . . ?
B1 Fe1 C1_1 105.68(8) . . ?
C2_1 Fe1 C1_1 39.40(7) . . ?
C4_1 Fe1 C1_1 65.40(7) . . ?
C3_1 Fe1 C1_1 65.49(7) . . ?
C1 Fe1 C5_1 134.48(8) . . ?
C2 Fe1 C5_1 131.45(8) . . ?
B1 Fe1 C5_1 94.22(8) . . ?
C2_1 Fe1 C5_1 65.66(7) . . ?
C4_1 Fe1 C5_1 38.95(7) . . ?
C3_1 Fe1 C5_1 65.71(7) . . ?
C1_1 Fe1 C5_1 38.86(7) . . ?
O1 C1 Fe1 177.87(17) . . ?
O2 C2 Fe1 173.38(17) . . ?
C5_1 C1_1 C2_1 108.36(16) . . ?
C5_1 C1_1 C6_1 126.82(17) . . ?
C2_1 C1_1 C6_1 124.26(17) . . ?
C5_1 C1_1 Fe1 71.34(11) . . ?
C2_1 C1_1 Fe1 70.04(10) . . ?
C6_1 C1_1 Fe1 131.05(13) . . ?
C3_1 C2_1 C1_1 108.12(17) . . ?
C3_1 C2_1 C7_1 126.52(18) . . ?
C1_1 C2_1 C7_1 125.23(17) . . ?
C3_1 C2_1 Fe1 70.81(11) . . ?
C1_1 C2_1 Fe1 70.56(10) . . ?
C7_1 C2_1 Fe1 127.42(13) . . ?
C2_1 C3_1 C4_1 107.83(16) . . ?
C2_1 C3_1 C8_1 126.57(19) . . ?
C4_1 C3_1 C8_1 125.50(18) . . ?
C2_1 C3_1 Fe1 70.42(10) . . ?
C4_1 C3_1 Fe1 70.03(10) . . ?
C8_1 C3_1 Fe1 127.88(14) . . ?
C5_1 C4_1 C3_1 108.13(16) . . ?
C5_1 C4_1 C9_1 126.20(18) . . ?
C3_1 C4_1 C9_1 124.76(18) . . ?
C5_1 C4_1 Fe1 71.51(11) . . ?
C3_1 C4_1 Fe1 70.34(11) . . ?
C9_1 C4_1 Fe1 132.34(14) . . ?
C1_1 C5_1 C4_1 107.55(16) . . ?
C1_1 C5_1 C10_1 126.54(18) . . ?
C4_1 C5_1 C10_1 125.53(18) . . ?
C1_1 C5_1 Fe1 69.81(11) . . ?
C4_1 C5_1 Fe1 69.54(11) . . ?
C10_1 C5_1 Fe1 131.48(14) . . ?
C1_1 C6_1 H6A_1 109.5 . . ?
C1_1 C6_1 H6B_1 109.5 . . ?
H6A_1 C6_1 H6B_1 109.5 . . ?
C1_1 C6_1 H6C_1 109.5 . . ?
H6A_1 C6_1 H6C_1 109.5 . . ?
H6B_1 C6_1 H6C_1 109.5 . . ?
C2_1 C7_1 H7A_1 109.5 . . ?
C2_1 C7_1 H7B_1 109.5 . . ?
H7A_1 C7_1 H7B_1 109.5 . . ?
C2_1 C7_1 H7C_1 109.5 . . ?
H7A_1 C7_1 H7C_1 109.5 . . ?
H7B_1 C7_1 H7C_1 109.5 . . ?
C3_1 C8_1 H8A_1 109.5 . . ?
C3_1 C8_1 H8B_1 109.5 . . ?
H8A_1 C8_1 H8B_1 109.5 . . ?
C3_1 C8_1 H8C_1 109.5 . . ?
H8A_1 C8_1 H8C_1 109.5 . . ?
H8B_1 C8_1 H8C_1 109.5 . . ?
C4_1 C9_1 H9A_1 109.5 . . ?
C4_1 C9_1 H9B_1 109.5 . . ?
H9A_1 C9_1 H9B_1 109.5 . . ?
C4_1 C9_1 H9C_1 109.5 . . ?
H9A_1 C9_1 H9C_1 109.5 . . ?
H9B_1 C9_1 H9C_1 109.5 . . ?
C5_1 C10_1 H10A_1 109.5 . . ?
C5_1 C10_1 H10B_1 109.5 . . ?
H10A_1 C10_1 H10B_1 109.5 . . ?
C5_1 C10_1 H10C_1 109.5 . . ?
H10A_1 C10_1 H10C_1 109.5 . . ?
H10B_1 C10_1 H10C_1 109.5 . . ?
B1 N1 Si1_3 125.21(13) . . ?
B1 N1 Si1_2 115.97(13) . . ?
Si1_3 N1 Si1_2 117.69(9) . . ?
N1 B1 C1_4 115.83(16) . . ?
N1 B1 Fe1 131.84(15) . . ?
C1_4 B1 Fe1 111.64(13) . . ?
N1 Si1_2 C2_2 111.94(9) . . ?
N1 Si1_2 C3_2 112.19(10) . . ?
C2_2 Si1_2 C3_2 110.83(10) . . ?
N1 Si1_2 C1_2 110.15(9) . . ?
C2_2 Si1_2 C1_2 103.59(10) . . ?
C3_2 Si1_2 C1_2 107.71(11) . . ?
Si1_2 C1_2 H1A_2 109.5 . . ?
Si1_2 C1_2 H1B_2 109.5 . . ?
H1A_2 C1_2 H1B_2 109.5 . . ?
Si1_2 C1_2 H1C_2 109.5 . . ?
H1A_2 C1_2 H1C_2 109.5 . . ?
H1B_2 C1_2 H1C_2 109.5 . . ?
Si1_2 C2_2 H2A_2 109.5 . . ?
Si1_2 C2_2 H2B_2 109.5 . . ?
H2A_2 C2_2 H2B_2 109.5 . . ?
Si1_2 C2_2 H2C_2 109.5 . . ?
H2A_2 C2_2 H2C_2 109.5 . . ?
H2B_2 C2_2 H2C_2 109.5 . . ?
Si1_2 C3_2 H3A_2 109.5 . . ?
Si1_2 C3_2 H3B_2 109.5 . . ?
H3A_2 C3_2 H3B_2 109.5 . . ?
Si1_2 C3_2 H3C_2 109.5 . . ?
H3A_2 C3_2 H3C_2 109.5 . . ?
H3B_2 C3_2 H3C_2 109.5 . . ?
N1 Si1_3 C1_3 111.57(9) . . ?
N1 Si1_3 C2_3 114.23(9) . . ?
C1_3 Si1_3 C2_3 108.71(10) . . ?
N1 Si1_3 C3_3 110.38(9) . . ?
C1_3 Si1_3 C3_3 103.59(10) . . ?
C2_3 Si1_3 C3_3 107.77(10) . . ?
Si1_3 C1_3 H1A_3 109.5 . . ?
Si1_3 C1_3 H1B_3 109.5 . . ?
H1A_3 C1_3 H1B_3 109.5 . . ?
Si1_3 C1_3 H1C_3 109.5 . . ?
H1A_3 C1_3 H1C_3 109.5 . . ?
H1B_3 C1_3 H1C_3 109.5 . . ?
Si1_3 C2_3 H2A_3 109.5 . . ?
Si1_3 C2_3 H2B_3 109.5 . . ?
H2A_3 C2_3 H2B_3 109.5 . . ?
Si1_3 C2_3 H2C_3 109.5 . . ?
H2A_3 C2_3 H2C_3 109.5 . . ?
H2B_3 C2_3 H2C_3 109.5 . . ?
Si1_3 C3_3 H3A_3 109.5 . . ?
Si1_3 C3_3 H3B_3 109.5 . . ?
H3A_3 C3_3 H3B_3 109.5 . . ?
Si1_3 C3_3 H3C_3 109.5 . . ?
H3A_3 C3_3 H3C_3 109.5 . . ?
H3B_3 C3_3 H3C_3 109.5 . . ?
C2_4 C1_4 B1 178.4(2) . . ?
C1_4 C2_4 C3_4 177.0(2) . . ?
C4_4 C3_4 C8_4 118.98(19) . . ?
C4_4 C3_4 C2_4 120.43(19) . . ?
C8_4 C3_4 C2_4 120.56(18) . . ?
C5_4 C4_4 C3_4 120.3(2) . . ?
C5_4 C4_4 H4_4 119.8 . . ?
C3_4 C4_4 H4_4 119.8 . . ?
C6_4 C5_4 C4_4 120.3(2) . . ?
C6_4 C5_4 H5_4 119.8 . . ?
C4_4 C5_4 H5_4 119.8 . . ?
C5_4 C6_4 C7_4 120.0(2) . . ?
C5_4 C6_4 H6_4 120.0 . . ?
C7_4 C6_4 H6_4 120.0 . . ?
C6_4 C7_4 C8_4 120.3(2) . . ?
C6_4 C7_4 H7_4 119.9 . . ?
C8_4 C7_4 H7_4 119.9 . . ?
C7_4 C8_4 C3_4 120.12(19) . . ?
C7_4 C8_4 H8_4 119.9 . . ?
C3_4 C8_4 H8_4 119.9 . . ?

loop_
_geom_bond_atom_site_label_1
_geom_bond_atom_site_label_2
_geom_bond_distance
_geom_bond_site_symmetry_2
_geom_bond_publ_flag
Fe1 C1 1.744(2) . ?
Fe1 C2 1.745(2) . ?
Fe1 B1 2.075(2) . ?
Fe1 C2_1 2.1257(18) . ?
Fe1 C4_1 2.1268(19) . ?
Fe1 C3_1 2.1308(18) . ?
Fe1 C1_1 2.1327(18) . ?
Fe1 C5_1 2.1528(19) . ?
C1 O1 1.157(2) . ?
C2 O2 1.153(2) . ?
C1_1 C5_1 1.426(3) . ?
C1_1 C2_1 1.435(3) . ?
C1_1 C6_1 1.500(3) . ?
C2_1 C3_1 1.413(3) . ?
C2_1 C7_1 1.502(3) . ?
C3_1 C4_1 1.443(3) . ?
C3_1 C8_1 1.500(3) . ?
C4_1 C5_1 1.427(3) . ?
C4_1 C9_1 1.499(3) . ?
C5_1 C10_1 1.498(3) . ?
C6_1 H6A_1 0.9800 . ?
C6_1 H6B_1 0.9800 . ?
C6_1 H6C_1 0.9800 . ?
C7_1 H7A_1 0.9800 . ?
C7_1 H7B_1 0.9800 . ?
C7_1 H7C_1 0.9800 . ?
C8_1 H8A_1 0.9800 . ?
C8_1 H8B_1 0.9800 . ?
C8_1 H8C_1 0.9800 . ?
C9_1 H9A_1 0.9800 . ?
C9_1 H9B_1 0.9800 . ?
C9_1 H9C_1 0.9800 . ?
C10_1 H10A_1 0.9800 . ?
C10_1 H10B_1 0.9800 . ?
C10_1 H10C_1 0.9800 . ?
N1 B1 1.444(3) . ?
N1 Si1_3 1.7641(16) . ?
N1 Si1_2 1.7788(16) . ?
B1 C1_4 1.554(3) . ?
Si1_2 C2_2 1.863(2) . ?
Si1_2 C3_2 1.869(2) . ?
Si1_2 C1_2 1.874(2) . ?
C1_2 H1A_2 0.9800 . ?
C1_2 H1B_2 0.9800 . ?
C1_2 H1C_2 0.9800 . ?
C2_2 H2A_2 0.9800 . ?
C2_2 H2B_2 0.9800 . ?
C2_2 H2C_2 0.9800 . ?
C3_2 H3A_2 0.9800 . ?
C3_2 H3B_2 0.9800 . ?
C3_2 H3C_2 0.9800 . ?
Si1_3 C1_3 1.856(2) . ?
Si1_3 C2_3 1.865(2) . ?
Si1_3 C3_3 1.873(2) . ?
C1_3 H1A_3 0.9800 . ?
C1_3 H1B_3 0.9800 . ?
C1_3 H1C_3 0.9800 . ?
C2_3 H2A_3 0.9800 . ?
C2_3 H2B_3 0.9800 . ?
C2_3 H2C_3 0.9800 . ?
C3_3 H3A_3 0.9800 . ?
C3_3 H3B_3 0.9800 . ?
C3_3 H3C_3 0.9800 . ?
C1_4 C2_4 1.208(3) . ?
C2_4 C3_4 1.439(3) . ?
C3_4 C4_4 1.395(3) . ?
C3_4 C8_4 1.398(3) . ?
C4_4 C5_4 1.386(3) . ?
C4_4 H4_4 0.9500 . ?
C5_4 C6_4 1.379(3) . ?
C5_4 H5_4 0.9500 . ?
C6_4 C7_4 1.383(3) . ?
C6_4 H6_4 0.9500 . ?
C7_4 C8_4 1.388(3) . ?
C7_4 H7_4 0.9500 . ?
C8_4 H8_4 0.9500 . ?

loop_
_geom_torsion_atom_site_label_1
_geom_torsion_atom_site_label_2
_geom_torsion_atom_site_label_3
_geom_torsion_atom_site_label_4
_geom_torsion
_geom_torsion_site_symmetry_1
_geom_torsion_site_symmetry_2
_geom_torsion_site_symmetry_3
_geom_torsion_site_symmetry_4
_geom_torsion_publ_flag
C1 Fe1 C1_1 C5_1 157.07(11) . . . . ?
C2 Fe1 C1_1 C5_1 -75.7(2) . . . . ?
B1 Fe1 C1_1 C5_1 76.90(12) . . . . ?
C2_1 Fe1 C1_1 C5_1 -118.45(15) . . . . ?
C4_1 Fe1 C1_1 C5_1 -37.34(11) . . . . ?
C3_1 Fe1 C1_1 C5_1 -81.10(12) . . . . ?
C1 Fe1 C1_1 C2_1 -84.49(12) . . . . ?
C2 Fe1 C1_1 C2_1 42.8(3) . . . . ?
B1 Fe1 C1_1 C2_1 -164.65(11) . . . . ?
C4_1 Fe1 C1_1 C2_1 81.11(12) . . . . ?
C3_1 Fe1 C1_1 C2_1 37.35(11) . . . . ?
C5_1 Fe1 C1_1 C2_1 118.45(15) . . . . ?
C1 Fe1 C1_1 C6_1 34.1(2) . . . . ?
C2 Fe1 C1_1 C6_1 161.3(2) . . . . ?
B1 Fe1 C1_1 C6_1 -46.1(2) . . . . ?
C2_1 Fe1 C1_1 C6_1 118.6(2) . . . . ?
C4_1 Fe1 C1_1 C6_1 -160.3(2) . . . . ?
C3_1 Fe1 C1_1 C6_1 155.9(2) . . . . ?
C5_1 Fe1 C1_1 C6_1 -123.0(2) . . . . ?
C5_1 C1_1 C2_1 C3_1 0.2(2) . . . . ?
C6_1 C1_1 C2_1 C3_1 172.11(17) . . . . ?
Fe1 C1_1 C2_1 C3_1 -61.17(13) . . . . ?
C5_1 C1_1 C2_1 C7_1 -175.98(17) . . . . ?
C6_1 C1_1 C2_1 C7_1 -4.1(3) . . . . ?
Fe1 C1_1 C2_1 C7_1 122.66(19) . . . . ?
C5_1 C1_1 C2_1 Fe1 61.36(13) . . . . ?
C6_1 C1_1 C2_1 Fe1 -126.73(18) . . . . ?
C1 Fe1 C2_1 C3_1 -141.43(12) . . . . ?
C2 Fe1 C2_1 C3_1 -44.06(15) . . . . ?
B1 Fe1 C2_1 C3_1 143.19(14) . . . . ?
C4_1 Fe1 C2_1 C3_1 38.00(11) . . . . ?
C1_1 Fe1 C2_1 C3_1 118.17(16) . . . . ?
C5_1 Fe1 C2_1 C3_1 80.91(12) . . . . ?
C1 Fe1 C2_1 C1_1 100.40(12) . . . . ?
C2 Fe1 C2_1 C1_1 -162.23(11) . . . . ?
B1 Fe1 C2_1 C1_1 25.02(18) . . . . ?
C4_1 Fe1 C2_1 C1_1 -80.17(12) . . . . ?
C3_1 Fe1 C2_1 C1_1 -118.17(16) . . . . ?
C5_1 Fe1 C2_1 C1_1 -37.26(11) . . . . ?
C1 Fe1 C2_1 C7_1 -19.62(18) . . . . ?
C2 Fe1 C2_1 C7_1 77.76(19) . . . . ?
B1 Fe1 C2_1 C7_1 -95.0(2) . . . . ?
C4_1 Fe1 C2_1 C7_1 159.82(19) . . . . ?
C3_1 Fe1 C2_1 C7_1 121.8(2) . . . . ?
C1_1 Fe1 C2_1 C7_1 -120.0(2) . . . . ?
C5_1 Fe1 C2_1 C7_1 -157.27(19) . . . . ?
C1_1 C2_1 C3_1 C4_1 0.7(2) . . . . ?
C7_1 C2_1 C3_1 C4_1 176.79(18) . . . . ?
Fe1 C2_1 C3_1 C4_1 -60.33(13) . . . . ?
C1_1 C2_1 C3_1 C8_1 -175.79(18) . . . . ?
C7_1 C2_1 C3_1 C8_1 0.3(3) . . . . ?
Fe1 C2_1 C3_1 C8_1 123.2(2) . . . . ?
C1_1 C2_1 C3_1 Fe1 61.01(13) . . . . ?
C7_1 C2_1 C3_1 Fe1 -122.88(19) . . . . ?
C1 Fe1 C3_1 C2_1 47.78(14) . . . . ?
C2 Fe1 C3_1 C2_1 144.10(12) . . . . ?
B1 Fe1 C3_1 C2_1 -108.9(2) . . . . ?
C4_1 Fe1 C3_1 C2_1 -118.35(16) . . . . ?
C1_1 Fe1 C3_1 C2_1 -37.95(11) . . . . ?
C5_1 Fe1 C3_1 C2_1 -80.79(12) . . . . ?
C1 Fe1 C3_1 C4_1 166.13(11) . . . . ?
C2 Fe1 C3_1 C4_1 -97.54(12) . . . . ?
B1 Fe1 C3_1 C4_1 9.4(3) . . . . ?
C2_1 Fe1 C3_1 C4_1 118.35(16) . . . . ?
C1_1 Fe1 C3_1 C4_1 80.40(12) . . . . ?
C5_1 Fe1 C3_1 C4_1 37.56(11) . . . . ?
C1 Fe1 C3_1 C8_1 -73.9(2) . . . . ?
C2 Fe1 C3_1 C8_1 22.5(2) . . . . ?
B1 Fe1 C3_1 C8_1 129.4(2) . . . . ?
C2_1 Fe1 C3_1 C8_1 -121.6(2) . . . . ?
C4_1 Fe1 C3_1 C8_1 120.0(2) . . . . ?
C1_1 Fe1 C3_1 C8_1 -159.6(2) . . . . ?
C5_1 Fe1 C3_1 C8_1 157.6(2) . . . . ?
C2_1 C3_1 C4_1 C5_1 -1.3(2) . . . . ?
C8_1 C3_1 C4_1 C5_1 175.21(18) . . . . ?
Fe1 C3_1 C4_1 C5_1 -61.88(13) . . . . ?
C2_1 C3_1 C4_1 C9_1 -170.92(18) . . . . ?
C8_1 C3_1 C4_1 C9_1 5.6(3) . . . . ?
Fe1 C3_1 C4_1 C9_1 128.51(19) . . . . ?
C2_1 C3_1 C4_1 Fe1 60.57(13) . . . . ?
C8_1 C3_1 C4_1 Fe1 -122.91(19) . . . . ?
C1 Fe1 C4_1 C5_1 82.3(3) . . . . ?
C2 Fe1 C4_1 C5_1 -156.43(12) . . . . ?
B1 Fe1 C4_1 C5_1 -58.04(14) . . . . ?
C2_1 Fe1 C4_1 C5_1 80.71(12) . . . . ?
C3_1 Fe1 C4_1 C5_1 117.89(16) . . . . ?
C1_1 Fe1 C4_1 C5_1 37.25(11) . . . . ?
C1 Fe1 C4_1 C3_1 -35.6(3) . . . . ?
C2 Fe1 C4_1 C3_1 85.67(12) . . . . ?
B1 Fe1 C4_1 C3_1 -175.93(11) . . . . ?
C2_1 Fe1 C4_1 C3_1 -37.19(11) . . . . ?
C1_1 Fe1 C4_1 C3_1 -80.65(12) . . . . ?
C5_1 Fe1 C4_1 C3_1 -117.89(16) . . . . ?
C1 Fe1 C4_1 C9_1 -155.1(2) . . . . ?
C2 Fe1 C4_1 C9_1 -33.9(2) . . . . ?
B1 Fe1 C4_1 C9_1 64.5(2) . . . . ?
C2_1 Fe1 C4_1 C9_1 -156.8(2) . . . . ?
C3_1 Fe1 C4_1 C9_1 -119.6(2) . . . . ?
C1_1 Fe1 C4_1 C9_1 159.8(2) . . . . ?
C5_1 Fe1 C4_1 C9_1 122.5(2) . . . . ?
C2_1 C1_1 C5_1 C4_1 -1.0(2) . . . . ?
C6_1 C1_1 C5_1 C4_1 -172.65(18) . . . . ?
Fe1 C1_1 C5_1 C4_1 59.54(13) . . . . ?
C2_1 C1_1 C5_1 C10_1 172.17(18) . . . . ?
C6_1 C1_1 C5_1 C10_1 0.5(3) . . . . ?
Fe1 C1_1 C5_1 C10_1 -127.29(19) . . . . ?
C2_1 C1_1 C5_1 Fe1 -60.55(13) . . . . ?
C6_1 C1_1 C5_1 Fe1 127.81(19) . . . . ?
C3_1 C4_1 C5_1 C1_1 1.4(2) . . . . ?
C9_1 C4_1 C5_1 C1_1 170.84(18) . . . . ?
Fe1 C4_1 C5_1 C1_1 -59.71(13) . . . . ?
C3_1 C4_1 C5_1 C10_1 -171.84(18) . . . . ?
C9_1 C4_1 C5_1 C10_1 -2.4(3) . . . . ?
Fe1 C4_1 C5_1 C10_1 127.03(19) . . . . ?
C3_1 C4_1 C5_1 Fe1 61.13(13) . . . . ?
C9_1 C4_1 C5_1 Fe1 -129.4(2) . . . . ?
C1 Fe1 C5_1 C1_1 -32.57(16) . . . . ?
C2 Fe1 C5_1 C1_1 150.69(12) . . . . ?
B1 Fe1 C5_1 C1_1 -109.90(11) . . . . ?
C2_1 Fe1 C5_1 C1_1 37.77(11) . . . . ?
C4_1 Fe1 C5_1 C1_1 118.69(16) . . . . ?
C3_1 Fe1 C5_1 C1_1 80.49(12) . . . . ?
C1 Fe1 C5_1 C4_1 -151.26(13) . . . . ?
C2 Fe1 C5_1 C4_1 32.00(15) . . . . ?
B1 Fe1 C5_1 C4_1 131.40(12) . . . . ?
C2_1 Fe1 C5_1 C4_1 -80.92(12) . . . . ?
C3_1 Fe1 C5_1 C4_1 -38.21(11) . . . . ?
C1_1 Fe1 C5_1 C4_1 -118.69(16) . . . . ?
C1 Fe1 C5_1 C10_1 88.9(2) . . . . ?
C2 Fe1 C5_1 C10_1 -87.9(2) . . . . ?
B1 Fe1 C5_1 C10_1 11.53(19) . . . . ?
C2_1 Fe1 C5_1 C10_1 159.2(2) . . . . ?
C4_1 Fe1 C5_1 C10_1 -119.9(2) . . . . ?
C3_1 Fe1 C5_1 C10_1 -158.1(2) . . . . ?
C1_1 Fe1 C5_1 C10_1 121.4(2) . . . . ?
Si1_3 N1 B1 C1_4 -136.29(15) . . . . ?
Si1_2 N1 B1 C1_4 31.2(2) . . . . ?
Si1_3 N1 B1 Fe1 54.2(2) . . . . ?
Si1_2 N1 B1 Fe1 -138.31(14) . . . . ?
C1 Fe1 B1 N1 90.63(19) . . . . ?
C2 Fe1 B1 N1 -2.6(2) . . . . ?
C2_1 Fe1 B1 N1 171.28(15) . . . . ?
C4_1 Fe1 B1 N1 -102.41(19) . . . . ?
C3_1 Fe1 B1 N1 -109.2(2) . . . . ?
C1_1 Fe1 B1 N1 -172.52(18) . . . . ?
C5_1 Fe1 B1 N1 -134.74(19) . . . . ?
C1 Fe1 B1 C1_4 -79.21(14) . . . . ?
C2 Fe1 B1 C1_4 -172.44(14) . . . . ?
C2_1 Fe1 B1 C1_4 1.4(2) . . . . ?
C4_1 Fe1 B1 C1_4 87.74(15) . . . . ?
C3_1 Fe1 B1 C1_4 80.9(2) . . . . ?
C1_1 Fe1 B1 C1_4 17.63(15) . . . . ?
C5_1 Fe1 B1 C1_4 55.41(14) . . . . ?
B1 N1 Si1_2 C2_2 40.11(17) . . . . ?
Si1_3 N1 Si1_2 C2_2 -151.41(11) . . . . ?
B1 N1 Si1_2 C3_2 -85.21(16) . . . . ?
Si1_3 N1 Si1_2 C3_2 83.26(13) . . . . ?
B1 N1 Si1_2 C1_2 154.80(15) . . . . ?
Si1_3 N1 Si1_2 C1_2 -36.73(13) . . . . ?
B1 N1 Si1_3 C1_3 10.42(19) . . . . ?
Si1_2 N1 Si1_3 C1_3 -156.88(10) . . . . ?
B1 N1 Si1_3 C2_3 -113.37(17) . . . . ?
Si1_2 N1 Si1_3 C2_3 79.33(12) . . . . ?
B1 N1 Si1_3 C3_3 125.02(17) . . . . ?
Si1_2 N1 Si1_3 C3_3 -42.28(14) . . . . ?
C8_4 C3_4 C4_4 C5_4 -0.8(3) . . . . ?
C2_4 C3_4 C4_4 C5_4 -179.06(19) . . . . ?
C3_4 C4_4 C5_4 C6_4 0.8(3) . . . . ?
C4_4 C5_4 C6_4 C7_4 -0.5(3) . . . . ?
C5_4 C6_4 C7_4 C8_4 0.2(3) . . . . ?
C6_4 C7_4 C8_4 C3_4 -0.2(3) . . . . ?
C4_4 C3_4 C8_4 C7_4 0.5(3) . . . . ?
C2_4 C3_4 C8_4 C7_4 178.75(19) . . . . ?
